data_7047800
loop_
_publ_author_name
'Pringouri, Konstantina'
'Anwar, Muhammad U.'
'Mansour, Liz'
'Doupnik, Nathan'
'Beldjoudi, Yassine'
'Gavey, Emma L.'
'Pilkington, Melanie'
'Rawson, Jeremy M.'

_publ_section_title
;
 A novel bis-1,2,4-benzothiadiazine pincer ligand: synthesis,
 characterization and first row transition metal complexes.
;
_journal_issue 44
_journal_name_full 'Dalton transactions (Cambridge, England : 2003)'
_journal_page_first 15725
_journal_page_last 15736
_journal_paper_doi 10.1039/c8dt03346c
_journal_volume 47
_journal_year 2018
_chemical_formula_moiety 'C38 H26 Fe N10 S4, 2 (B F4), 1.5 (C2 H3 N), H2O'
_chemical_formula_sum 'C41 H32.5 B2 F8 Fe N11.5 O S4'
_chemical_formula_weight 1057.98
_space_group_crystal_system triclinic
_space_group_IT_number 2
_space_group_name_Hall '-P 1'
_space_group_name_H-M_alt 'P -1'
_symmetry_space_group_name_Hall '-P 1'
_symmetry_space_group_name_H-M 'P -1'
_atom_sites_solution_hydrogens geom
_atom_sites_solution_primary intrinsic
_atom_sites_solution_secondary difmap
_audit_creation_method SHELXL-2014/7
_audit_update_record
;
2018-06-20 deposited with the CCDC.
2018-10-04 downloaded from the CCDC.
;
_cell_angle_alpha 95.960(3)
_cell_angle_beta 95.697(3)
_cell_angle_gamma 94.746(3)
_cell_formula_units_Z 2
_cell_length_a 10.4736(7)
_cell_length_b 11.5949(7)
_cell_length_c 20.9064(15)
_cell_measurement_reflns_used 9820
_cell_measurement_temperature 170(2)
_cell_measurement_theta_max 26.43
_cell_measurement_theta_min 2.93
_cell_volume 2501.6(3)
_computing_cell_refinement 'Bruker SAINT'
_computing_data_collection 'Bruker APEX2'
_computing_data_reduction 'Bruker SAINT'
_computing_molecular_graphics 'Bruker SHELXTL'
_computing_publication_material 'Bruker SHELXTL'
_computing_structure_refinement 'SHELXL-2014 (Sheldrick 2014)'
_computing_structure_solution 'SHELXS-97 (Sheldrick 2008)'
_diffrn_ambient_temperature 170(2)
_diffrn_measured_fraction_theta_full 0.993
_diffrn_measured_fraction_theta_max 0.993
_diffrn_measurement_device_type 'Bruker D8 Venture'
_diffrn_measurement_method 'phi and omega scans'
_diffrn_radiation_type MoK\a
_diffrn_radiation_wavelength 0.71073
_diffrn_reflns_av_R_equivalents 0.0435
_diffrn_reflns_av_unetI/netI 0.0290
_diffrn_reflns_Laue_measured_fraction_full 0.993
_diffrn_reflns_Laue_measured_fraction_max 0.993
_diffrn_reflns_limit_h_max 13
_diffrn_reflns_limit_h_min -13
_diffrn_reflns_limit_k_max 14
_diffrn_reflns_limit_k_min -14
_diffrn_reflns_limit_l_max 26
_diffrn_reflns_limit_l_min -26
_diffrn_reflns_number 58676
_diffrn_reflns_point_group_measured_fraction_full 0.993
_diffrn_reflns_point_group_measured_fraction_max 0.993
_diffrn_reflns_theta_full 25.242
_diffrn_reflns_theta_max 26.446
_diffrn_reflns_theta_min 2.929
_diffrn_source 'fine-focus sealed tube'
_exptl_absorpt_coefficient_mu 0.543
_exptl_absorpt_correction_T_max 0.7454
_exptl_absorpt_correction_T_min 0.6419
_exptl_absorpt_correction_type multi-scan
_exptl_absorpt_process_details sadabs
_exptl_crystal_colour brown
_exptl_crystal_density_diffrn 1.405
_exptl_crystal_description plate
_exptl_crystal_F_000 1074
_exptl_crystal_size_max 0.465
_exptl_crystal_size_mid 0.270
_exptl_crystal_size_min 0.030
_refine_diff_density_max 1.458
_refine_diff_density_min -0.974
_refine_diff_density_rms 0.138
_refine_ls_extinction_method none
_refine_ls_goodness_of_fit_ref 1.078
_refine_ls_hydrogen_treatment constr
_refine_ls_matrix_type full
_refine_ls_number_parameters 660
_refine_ls_number_reflns 10232
_refine_ls_number_restraints 74
_refine_ls_restrained_S_all 1.082
_refine_ls_R_factor_all 0.1145
_refine_ls_R_factor_gt 0.0924
_refine_ls_shift/su_max 0.000
_refine_ls_shift/su_mean 0.000
_refine_ls_structure_factor_coef Fsqd
_refine_ls_weighting_details 'w=1/[\s^2^(Fo^2^)+(0.0868P)^2^+22.7889P] where P=(Fo^2^+2Fc^2^)/3'
_refine_ls_weighting_scheme calc
_refine_ls_wR_factor_gt 0.2449
_refine_ls_wR_factor_ref 0.2643
_reflns_Friedel_coverage 0.000
_reflns_number_gt 8176
_reflns_number_total 10232
_reflns_threshold_expression 'I > 2\s(I)'
_cod_data_source_file c8dt03346c2.cif
_cod_data_source_block Compound3
_cod_depositor_comments 'Adding full bibliography for 7047794--7047802.cif.'
_cod_original_formula_sum 'C41 H32.5 Fe N11.5 S4 B2 F8 O'
_cod_database_code 7047800
_shelx_shelxl_version_number 2014/7
_shelx_space_group_comment
;
The symmetry employed for this shelxl refinement is uniquely defined
by the following loop, which should always be used as a source of
symmetry information in preference to the above space-group names.
They are only intended as comments.
;
_shelx_estimated_absorpt_t_min 0.786
_shelx_estimated_absorpt_t_max 0.984
_exptl_absorpt_special_details
;
SADABS 2016/2, bruker AXs, Madison, WI, USA
;

loop_
_space_group_symop_operation_xyz
'x, y, z'
'-x, -y, -z'

loop_
_atom_site_label
_atom_site_type_symbol
_atom_site_fract_x
_atom_site_fract_y
_atom_site_fract_z
_atom_site_U_iso_or_equiv
_atom_site_adp_type
_atom_site_occupancy
_atom_site_site_symmetry_order
_atom_site_calc_flag
_atom_site_refinement_flags_posn
_atom_site_refinement_flags_adp
_atom_site_refinement_flags_occupancy
_atom_site_disorder_assembly
_atom_site_disorder_group
Fe1 Fe 0.62115(7) 0.57706(7) 0.25251(4) 0.0204(2) Uani 1 1 d . . . . .
S1 S 0.56521(17) 0.32048(14) 0.29178(8) 0.0384(4) Uani 1 1 d . . . . .
S2 S 0.6744(2) 0.84665(15) 0.30431(9) 0.0487(5) Uani 1 1 d . . . . .
S3 S 0.33404(14) 0.61521(16) 0.19178(7) 0.0353(4) Uani 1 1 d . . . . .
S4 S 0.91198(13) 0.53411(15) 0.22515(7) 0.0306(3) Uani 1 1 d . . . . .
N1 N 0.5768(4) 0.4087(4) 0.2317(2) 0.0257(10) Uani 1 1 d . . . . .
N2 N 0.5691(6) 0.2528(5) 0.1487(3) 0.0424(13) Uani 1 1 d . . . . .
H2A H 0.5987 0.2314 0.1118 0.051 Uiso 1 1 calc R U . . .
N3 N 0.6279(4) 0.5617(4) 0.16248(19) 0.0166(8) Uani 1 1 d . . . . .
N4 N 0.6692(4) 0.7405(4) 0.2407(2) 0.0260(10) Uani 1 1 d . . . . .
N5 N 0.7111(6) 0.8691(5) 0.1628(3) 0.0430(14) Uani 1 1 d . . . . .
H5A H 0.7044 0.8762 0.1211 0.052 Uiso 1 1 calc R U . . .
N6 N 0.4414(4) 0.6115(4) 0.2588(2) 0.0245(9) Uani 1 1 d . . . . .
N7 N 0.2909(4) 0.6585(4) 0.3318(2) 0.0279(10) Uani 1 1 d . . . . .
H7A H 0.2644 0.6422 0.3687 0.033 Uiso 1 1 calc R U . . .
N8 N 0.6187(4) 0.5906(4) 0.3428(2) 0.0182(8) Uani 1 1 d . . . . .
N9 N 0.8010(4) 0.5481(4) 0.2791(2) 0.0217(9) Uani 1 1 d . . . . .
N10 N 0.9468(4) 0.5225(5) 0.3689(2) 0.0319(11) Uani 1 1 d . . . . .
H10A H 0.9689 0.5459 0.4102 0.038 Uiso 1 1 calc R U . . .
C1 C 0.5820(5) 0.3671(5) 0.1715(3) 0.0261(11) Uani 1 1 d . . . . .
C2 C 0.5102(6) 0.1665(5) 0.1818(4) 0.0402(15) Uani 1 1 d . . . . .
C3 C 0.4640(8) 0.0599(7) 0.1482(5) 0.057(2) Uani 1 1 d . . . . .
H3 H 0.4716 0.0463 0.1032 0.068 Uiso 1 1 calc R U . . .
C4 C 0.4075(9) -0.0262(7) 0.1790(6) 0.070(3) Uani 1 1 d . . . . .
H4 H 0.3790 -0.1004 0.1561 0.084 Uiso 1 1 calc R U . . .
C5 C 0.3926(9) -0.0032(7) 0.2440(6) 0.068(3) Uani 1 1 d . . . . .
H5 H 0.3507 -0.0618 0.2652 0.082 Uiso 1 1 calc R U . . .
C6 C 0.4369(7) 0.1024(6) 0.2786(5) 0.051(2) Uani 1 1 d . . . . .
H6 H 0.4259 0.1171 0.3232 0.061 Uiso 1 1 calc R U . . .
C7 C 0.4985(6) 0.1873(5) 0.2467(4) 0.0388(15) Uani 1 1 d . . . . .
C8 C 0.6108(5) 0.4576(5) 0.1289(3) 0.0280(12) Uani 1 1 d . . . . .
C9 C 0.6215(6) 0.4444(6) 0.0629(3) 0.0361(14) Uani 1 1 d . . . . .
H9 H 0.6060 0.3697 0.0387 0.043 Uiso 1 1 calc R U . . .
C10 C 0.6549(7) 0.5411(7) 0.0332(3) 0.0420(16) Uani 1 1 d . . . . .
H10 H 0.6638 0.5330 -0.0118 0.050 Uiso 1 1 calc R U . . .
C11 C 0.6758(6) 0.6507(6) 0.0686(3) 0.0354(13) Uani 1 1 d . . . . .
H11 H 0.6986 0.7181 0.0484 0.042 Uiso 1 1 calc R U . . .
C12 C 0.6622(5) 0.6587(5) 0.1340(3) 0.0250(11) Uani 1 1 d . . . . .
C13 C 0.6805(5) 0.7634(5) 0.1822(3) 0.0285(12) Uani 1 1 d . . . . .
C14 C 0.7538(6) 0.9687(5) 0.2073(4) 0.0409(16) Uani 1 1 d . . . . .
C15 C 0.8069(7) 1.0679(6) 0.1837(5) 0.053(2) Uani 1 1 d . . . . .
H15 H 0.8135 1.0687 0.1388 0.064 Uiso 1 1 calc R U . . .
C16 C 0.8497(8) 1.1647(7) 0.2267(6) 0.066(3) Uani 1 1 d . . . . .
H16 H 0.8853 1.2327 0.2107 0.079 Uiso 1 1 calc R U . . .
C17 C 0.8425(7) 1.1659(7) 0.2918(5) 0.060(2) Uani 1 1 d . . . . .
H17 H 0.8738 1.2332 0.3207 0.072 Uiso 1 1 calc R U . . .
C18 C 0.7889(7) 1.0675(6) 0.3146(5) 0.053(2) Uani 1 1 d . . . . .
H18 H 0.7824 1.0672 0.3596 0.064 Uiso 1 1 calc R U . . .
C19 C 0.7447(6) 0.9696(6) 0.2726(4) 0.0398(15) Uani 1 1 d . . . . .
C20 C 0.4083(5) 0.6282(5) 0.3170(3) 0.0229(11) Uani 1 1 d . . . . .
C21 C 0.2104(5) 0.7155(5) 0.2892(3) 0.0286(12) Uani 1 1 d . . . . .
C22 C 0.1213(6) 0.7856(6) 0.3143(4) 0.0416(16) Uani 1 1 d . . . . .
H22 H 0.1126 0.7934 0.3593 0.050 Uiso 1 1 calc R U . . .
C23 C 0.0458(7) 0.8437(7) 0.2725(4) 0.0517(19) Uani 1 1 d . . . . .
H23 H -0.0155 0.8915 0.2890 0.062 Uiso 1 1 calc R U . . .
C24 C 0.0582(7) 0.8330(7) 0.2075(4) 0.0490(18) Uani 1 1 d . . . . .
H24 H 0.0054 0.8734 0.1796 0.059 Uiso 1 1 calc R U . . .
C25 C 0.1462(6) 0.7646(6) 0.1825(3) 0.0409(15) Uani 1 1 d . . . . .
H25 H 0.1544 0.7574 0.1374 0.049 Uiso 1 1 calc R U . . .
C26 C 0.2236(5) 0.7058(5) 0.2241(3) 0.0307(13) Uani 1 1 d . . . . .
C27 C 0.5099(5) 0.6134(5) 0.3681(3) 0.0265(11) Uani 1 1 d . . . . .
C28 C 0.5055(6) 0.6244(6) 0.4345(3) 0.0363(14) Uani 1 1 d . . . . .
H28 H 0.4295 0.6439 0.4528 0.044 Uiso 1 1 calc R U . . .
C29 C 0.6152(7) 0.6061(8) 0.4734(3) 0.050(2) Uani 1 1 d . . . . .
H29 H 0.6140 0.6121 0.5190 0.060 Uiso 1 1 calc R U . . .
C30 C 0.7270(6) 0.5791(7) 0.4468(3) 0.0411(16) Uani 1 1 d . . . . .
H30 H 0.8021 0.5663 0.4735 0.049 Uiso 1 1 calc R U . . .
C31 C 0.7254(5) 0.5716(5) 0.3804(3) 0.0275(12) Uani 1 1 d . . . . .
C32 C 0.8303(5) 0.5463(5) 0.3411(3) 0.0237(11) Uani 1 1 d . . . . .
C33 C 1.0338(5) 0.4615(5) 0.3338(3) 0.0281(12) Uani 1 1 d . . . . .
C34 C 1.1241(6) 0.4032(6) 0.3666(3) 0.0395(15) Uani 1 1 d . . . . .
H34 H 1.1255 0.4012 0.4120 0.047 Uiso 1 1 calc R U . . .
C35 C 1.2137(7) 0.3469(7) 0.3325(4) 0.0495(18) Uani 1 1 d . . . . .
H35 H 1.2794 0.3100 0.3549 0.059 Uiso 1 1 calc R U . . .
C36 C 1.2066(7) 0.3452(7) 0.2659(4) 0.0501(19) Uani 1 1 d . . . . .
H36 H 1.2673 0.3068 0.2427 0.060 Uiso 1 1 calc R U . . .
C37 C 1.1103(6) 0.3997(6) 0.2328(3) 0.0371(14) Uani 1 1 d . . . . .
H37 H 1.1035 0.3964 0.1869 0.045 Uiso 1 1 calc R U . . .
C38 C 1.0259(5) 0.4580(5) 0.2673(3) 0.0257(11) Uani 1 1 d . . . . .
N1S N 0.2852(11) 0.3053(9) 0.0907(5) 0.104(3) Uani 1 1 d D . . . .
C1SA C 0.221(4) 0.228(3) 0.105(2) 0.067(3) Uiso 0.5 1 d D U P A 1
C2SA C 0.146(2) 0.1313(16) 0.1280(11) 0.075(4) Uiso 0.5 1 d D U P A 1
H2S1 H 0.1795 0.1227 0.1726 0.113 Uiso 0.5 1 calc R U P A 1
H2S2 H 0.1526 0.0591 0.1002 0.113 Uiso 0.5 1 calc R U P A 1
H2S3 H 0.0555 0.1476 0.1267 0.113 Uiso 0.5 1 calc R U P A 1
C1SB C 0.212(4) 0.229(3) 0.098(2) 0.067(3) Uiso 0.5 1 d D U P A 2
C2SB C 0.1182(19) 0.1310(16) 0.1017(11) 0.075(4) Uiso 0.5 1 d D U P A 2
H2S4 H 0.0549 0.1215 0.0633 0.113 Uiso 0.5 1 calc R U P A 2
H2S5 H 0.0742 0.1457 0.1406 0.113 Uiso 0.5 1 calc R U P A 2
H2S6 H 0.1620 0.0598 0.1038 0.113 Uiso 0.5 1 calc R U P A 2
N2S N 1.306(2) 0.139(2) 0.4347(10) 0.104(3) Uani 0.5 1 d D . P . .
C3S C 1.206(2) 0.104(2) 0.4477(16) 0.129(12) Uani 0.5 1 d D U P . .
C4S C 1.076(2) 0.046(2) 0.4349(17) 0.162(17) Uani 0.5 1 d D U P . .
H4S1 H 1.0434 0.0298 0.4759 0.243 Uiso 0.5 1 calc R U P . .
H4S2 H 1.0771 -0.0278 0.4074 0.243 Uiso 0.5 1 calc R U P . .
H4S3 H 1.0187 0.0957 0.4128 0.243 Uiso 0.5 1 calc R U P . .
B1A B 0.1573(18) 0.7024(15) 0.5097(10) 0.058(4) Uani 0.45 1 d D . P B 1
F1A F 0.202(3) 0.656(3) 0.4544(14) 0.081(3) Uani 0.45 1 d D . P B 1
F2A F 0.0399(18) 0.6406(13) 0.5119(9) 0.067(3) Uani 0.45 1 d D . P B 1
F3A F 0.236(3) 0.685(3) 0.5634(12) 0.153(9) Uani 0.45 1 d D . P B 1
F4A F 0.148(2) 0.8185(14) 0.5079(13) 0.154(6) Uani 0.45 1 d D . P B 1
B1B B 0.1222(15) 0.6893(12) 0.5008(8) 0.058(4) Uani 0.55 1 d D . P C 2
F1B F 0.216(2) 0.666(2) 0.4618(12) 0.081(3) Uani 0.55 1 d D . P C 2
F2B F 0.0493(14) 0.5851(9) 0.5031(7) 0.067(3) Uani 0.55 1 d D . P C 2
F3B F 0.174(2) 0.729(2) 0.5621(9) 0.153(9) Uani 0.55 1 d D . P C 2
F4B F 0.0446(19) 0.7641(13) 0.4732(9) 0.154(6) Uani 0.55 1 d D . P C 2
B2A B 0.319(2) 0.8394(19) 0.0047(10) 0.081(6) Uiso 0.25 1 d D . P D 1
F5A F 0.309(3) 0.768(2) 0.0522(11) 0.093(3) Uiso 0.25 1 d D . P D 1
F6A F 0.234(3) 0.799(3) -0.0492(11) 0.100(3) Uiso 0.25 1 d D . P D 1
F7A F 0.444(2) 0.844(3) -0.0109(14) 0.105(4) Uiso 0.25 1 d D . P D 1
F8A F 0.290(3) 0.947(2) 0.0286(14) 0.121(5) Uiso 0.25 1 d D . P D 1
B2B B 0.190(2) 0.7954(18) -0.0170(10) 0.081(6) Uiso 0.25 1 d D . P E 2
F5B F 0.206(3) 0.714(2) 0.0253(11) 0.093(3) Uiso 0.25 1 d D . P E 2
F6B F 0.123(3) 0.739(2) -0.0727(10) 0.100(3) Uiso 0.25 1 d D . P E 2
F7B F 0.307(2) 0.843(2) -0.0318(14) 0.105(4) Uiso 0.25 1 d D . P E 2
F8B F 0.122(3) 0.882(2) 0.0070(14) 0.121(5) Uiso 0.25 1 d D . P E 2
B2C B 0.2630(14) 0.8153(12) -0.0021(7) 0.081(6) Uiso 0.5 1 d D . P F 3
F5C F 0.2631(14) 0.7353(12) 0.0411(7) 0.093(3) Uiso 0.5 1 d D . P F 3
F6C F 0.1851(14) 0.7675(14) -0.0576(6) 0.100(3) Uiso 0.5 1 d D . P F 3
F7C F 0.3873(13) 0.8422(14) -0.0172(7) 0.105(4) Uiso 0.5 1 d D . P F 3
F8C F 0.2119(17) 0.9111(13) 0.0243(8) 0.121(5) Uiso 0.5 1 d D . P F 3
O1W O 0.871(2) 0.900(2) 0.0565(12) 0.064(3) Uiso 0.29 1 d . . P G 1
O2W O 0.673(3) 0.920(2) 0.0356(13) 0.064(3) Uiso 0.25 1 d . . P H 2
O3W O 0.816(2) 0.903(2) 0.0429(12) 0.064(3) Uiso 0.28 1 d . . P I 3
O4W O 0.607(4) 0.895(3) 0.0241(18) 0.064(3) Uiso 0.18 1 d . . P J 4

loop_
_atom_site_aniso_label
_atom_site_aniso_U_11
_atom_site_aniso_U_22
_atom_site_aniso_U_33
_atom_site_aniso_U_23
_atom_site_aniso_U_13
_atom_site_aniso_U_12
Fe1 0.0156(4) 0.0261(4) 0.0209(4) 0.0059(3) 0.0027(3) 0.0049(3)
S1 0.0477(9) 0.0290(8) 0.0419(9) 0.0139(6) 0.0102(7) 0.0060(7)
S2 0.0735(13) 0.0296(8) 0.0440(10) -0.0032(7) 0.0224(9) -0.0001(8)
S3 0.0233(7) 0.0589(10) 0.0253(7) 0.0060(7) 0.0002(5) 0.0150(7)
S4 0.0204(6) 0.0519(9) 0.0239(7) 0.0132(6) 0.0061(5) 0.0142(6)
N1 0.019(2) 0.028(2) 0.032(2) 0.0089(19) 0.0051(18) 0.0058(18)
N2 0.054(4) 0.027(3) 0.046(3) 0.000(2) 0.014(3) 0.003(2)
N3 0.0070(17) 0.026(2) 0.019(2) 0.0092(16) -0.0002(15) 0.0088(15)
N4 0.022(2) 0.027(2) 0.029(2) 0.0033(19) 0.0027(18) 0.0046(18)
N5 0.060(4) 0.031(3) 0.040(3) 0.010(2) 0.010(3) 0.007(3)
N6 0.020(2) 0.030(2) 0.025(2) 0.0068(18) 0.0009(17) 0.0056(18)
N7 0.018(2) 0.040(3) 0.029(2) 0.012(2) 0.0056(18) 0.009(2)
N8 0.0105(18) 0.024(2) 0.022(2) 0.0072(17) 0.0031(16) 0.0047(16)
N9 0.018(2) 0.029(2) 0.020(2) 0.0049(17) 0.0031(16) 0.0039(17)
N10 0.019(2) 0.056(3) 0.021(2) 0.004(2) -0.0012(18) 0.013(2)
C1 0.017(2) 0.025(3) 0.037(3) 0.008(2) 0.002(2) 0.004(2)
C2 0.032(3) 0.025(3) 0.063(5) 0.007(3) 0.001(3) 0.003(2)
C3 0.053(5) 0.034(4) 0.080(6) 0.000(4) 0.000(4) -0.002(3)
C4 0.057(5) 0.036(4) 0.114(9) 0.007(5) 0.004(5) -0.006(4)
C5 0.056(5) 0.039(4) 0.113(8) 0.033(5) 0.013(5) -0.010(4)
C6 0.037(4) 0.031(3) 0.090(6) 0.022(4) 0.017(4) 0.005(3)
C7 0.026(3) 0.024(3) 0.070(5) 0.014(3) 0.008(3) 0.006(2)
C8 0.018(3) 0.035(3) 0.031(3) 0.007(2) 0.001(2) 0.004(2)
C9 0.036(3) 0.042(4) 0.027(3) -0.005(3) 0.005(2) -0.002(3)
C10 0.048(4) 0.059(4) 0.018(3) 0.002(3) 0.002(3) 0.003(3)
C11 0.035(3) 0.043(4) 0.029(3) 0.010(3) 0.003(2) 0.003(3)
C12 0.017(2) 0.033(3) 0.027(3) 0.010(2) 0.004(2) 0.008(2)
C13 0.022(3) 0.033(3) 0.033(3) 0.010(2) 0.004(2) 0.006(2)
C14 0.034(3) 0.025(3) 0.067(5) 0.006(3) 0.013(3) 0.010(3)
C15 0.043(4) 0.038(4) 0.084(6) 0.017(4) 0.023(4) 0.011(3)
C16 0.042(4) 0.034(4) 0.124(9) 0.012(5) 0.024(5) -0.001(3)
C17 0.037(4) 0.036(4) 0.102(7) -0.005(4) 0.002(4) -0.004(3)
C18 0.036(4) 0.035(4) 0.084(6) -0.010(4) -0.001(4) 0.006(3)
C19 0.026(3) 0.034(3) 0.061(4) 0.005(3) 0.009(3) 0.008(3)
C20 0.019(2) 0.029(3) 0.022(3) 0.007(2) 0.002(2) 0.003(2)
C21 0.016(2) 0.034(3) 0.038(3) 0.011(2) 0.004(2) 0.005(2)
C22 0.027(3) 0.046(4) 0.056(4) 0.009(3) 0.012(3) 0.016(3)
C23 0.039(4) 0.051(4) 0.068(5) 0.008(4) 0.005(4) 0.024(3)
C24 0.032(3) 0.057(4) 0.064(5) 0.026(4) -0.002(3) 0.020(3)
C25 0.028(3) 0.055(4) 0.043(4) 0.022(3) 0.003(3) 0.005(3)
C26 0.015(2) 0.038(3) 0.040(3) 0.011(3) 0.001(2) 0.006(2)
C27 0.021(3) 0.034(3) 0.026(3) 0.005(2) 0.005(2) 0.004(2)
C28 0.024(3) 0.064(4) 0.024(3) 0.010(3) 0.009(2) 0.013(3)
C29 0.030(3) 0.094(6) 0.027(3) 0.004(3) 0.004(3) 0.019(4)
C30 0.028(3) 0.076(5) 0.021(3) 0.008(3) 0.000(2) 0.019(3)
C31 0.019(3) 0.039(3) 0.025(3) 0.006(2) 0.002(2) 0.006(2)
C32 0.018(2) 0.030(3) 0.025(3) 0.005(2) 0.007(2) 0.005(2)
C33 0.019(3) 0.035(3) 0.032(3) 0.004(2) 0.005(2) 0.006(2)
C34 0.033(3) 0.055(4) 0.033(3) 0.009(3) 0.002(3) 0.015(3)
C35 0.038(4) 0.063(5) 0.050(4) 0.008(4) 0.000(3) 0.027(3)
C36 0.038(4) 0.072(5) 0.045(4) 0.001(4) 0.008(3) 0.034(4)
C37 0.029(3) 0.045(4) 0.037(3) 0.001(3) 0.003(3) 0.012(3)
C38 0.015(2) 0.032(3) 0.030(3) 0.006(2) 0.002(2) 0.004(2)
N1S 0.117(8) 0.113(8) 0.085(6) 0.023(6) 0.017(6) 0.005(6)
N2S 0.117(8) 0.113(8) 0.085(6) 0.023(6) 0.017(6) 0.005(6)
C3S 0.091(19) 0.067(15) 0.23(4) 0.025(19) -0.01(2) 0.034(14)
C4S 0.22(4) 0.12(3) 0.14(3) -0.04(2) -0.01(3) 0.11(3)
B1A 0.057(12) 0.071(8) 0.048(8) -0.004(6) 0.022(8) 0.004(8)
F1A 0.045(5) 0.159(7) 0.039(5) -0.005(4) 0.019(4) 0.008(4)
F2A 0.062(4) 0.087(10) 0.057(5) 0.008(7) 0.023(4) 0.013(7)
F3A 0.18(2) 0.21(2) 0.057(5) -0.041(10) -0.004(11) 0.001(15)
F4A 0.184(18) 0.093(10) 0.195(18) 0.002(9) 0.028(12) 0.079(11)
B1B 0.057(12) 0.071(8) 0.048(8) -0.004(6) 0.022(8) 0.004(8)
F1B 0.045(5) 0.159(7) 0.039(5) -0.005(4) 0.019(4) 0.008(4)
F2B 0.062(4) 0.087(10) 0.057(5) 0.008(7) 0.023(4) 0.013(7)
F3B 0.18(2) 0.21(2) 0.057(5) -0.041(10) -0.004(11) 0.001(15)
F4B 0.184(18) 0.093(10) 0.195(18) 0.002(9) 0.028(12) 0.079(11)

loop_
_atom_type_symbol
_atom_type_description
_atom_type_scat_dispersion_real
_atom_type_scat_dispersion_imag
_atom_type_scat_source
C C 0.0033 0.0016 'International Tables Vol C Tables 4.2.6.8 and 6.1.1.4'
H H 0.0000 0.0000 'International Tables Vol C Tables 4.2.6.8 and 6.1.1.4'
B B 0.0013 0.0007 'International Tables Vol C Tables 4.2.6.8 and 6.1.1.4'
F F 0.0171 0.0103 'International Tables Vol C Tables 4.2.6.8 and 6.1.1.4'
Fe Fe 0.3463 0.8444 'International Tables Vol C Tables 4.2.6.8 and 6.1.1.4'
N N 0.0061 0.0033 'International Tables Vol C Tables 4.2.6.8 and 6.1.1.4'
S S 0.1246 0.1234 'International Tables Vol C Tables 4.2.6.8 and 6.1.1.4'
O O 0.0106 0.0060 'International Tables Vol C Tables 4.2.6.8 and 6.1.1.4'

loop_
_geom_angle_atom_site_label_1
_geom_angle_atom_site_label_2
_geom_angle_atom_site_label_3
_geom_angle
N8 Fe1 N3 178.45(17)
N8 Fe1 N1 99.95(19)
N3 Fe1 N1 79.63(19)
N8 Fe1 N4 100.04(19)
N3 Fe1 N4 80.36(19)
N1 Fe1 N4 160.0(2)
N8 Fe1 N6 79.80(18)
N3 Fe1 N6 101.71(17)
N1 Fe1 N6 94.15(19)
N4 Fe1 N6 90.21(19)
N8 Fe1 N9 80.29(17)
N3 Fe1 N9 98.20(17)
N1 Fe1 N9 89.48(19)
N4 Fe1 N9 93.04(19)
N6 Fe1 N9 160.09(19)
N1 S1 C7 101.1(3)
N4 S2 C19 101.9(3)
N6 S3 C26 100.8(3)
N9 S4 C38 101.2(2)
C1 N1 S1 122.1(4)
C1 N1 Fe1 115.9(4)
S1 N1 Fe1 120.7(3)
C1 N2 C2 122.6(6)
C1 N2 H2A 118.7
C2 N2 H2A 118.7
C8 N3 C12 121.0(5)
C8 N3 Fe1 120.2(4)
C12 N3 Fe1 118.5(4)
C13 N4 S2 122.8(4)
C13 N4 Fe1 116.8(4)
S2 N4 Fe1 119.9(3)
C13 N5 C14 122.2(6)
C13 N5 H5A 118.9
C14 N5 H5A 118.9
C20 N6 S3 121.9(4)
C20 N6 Fe1 115.7(4)
S3 N6 Fe1 122.3(3)
C20 N7 C21 121.7(5)
C20 N7 H7A 119.2
C21 N7 H7A 119.2
C27 N8 C31 121.4(5)
C27 N8 Fe1 119.5(4)
C31 N8 Fe1 119.0(4)
C32 N9 S4 122.4(4)
C32 N9 Fe1 115.3(3)
S4 N9 Fe1 122.2(2)
C32 N10 C33 122.4(5)
C32 N10 H10A 118.8
C33 N10 H10A 118.8
N1 C1 N2 125.2(5)
N1 C1 C8 113.6(5)
N2 C1 C8 121.1(5)
C7 C2 C3 120.0(7)
C7 C2 N2 120.8(6)
C3 C2 N2 119.2(7)
C4 C3 C2 120.7(9)
C4 C3 H3 119.6
C2 C3 H3 119.6
C3 C4 C5 118.8(8)
C3 C4 H4 120.6
C5 C4 H4 120.6
C6 C5 C4 121.6(8)
C6 C5 H5 119.2
C4 C5 H5 119.2
C5 C6 C7 118.4(9)
C5 C6 H6 120.8
C7 C6 H6 120.8
C2 C7 C6 120.3(7)
C2 C7 S1 120.7(5)
C6 C7 S1 119.0(6)
N3 C8 C9 120.9(5)
N3 C8 C1 110.4(5)
C9 C8 C1 128.7(6)
C10 C9 C8 118.9(6)
C10 C9 H9 120.5
C8 C9 H9 120.5
C9 C10 C11 120.5(6)
C9 C10 H10 119.8
C11 C10 H10 119.8
C12 C11 C10 118.0(6)
C12 C11 H11 121.0
C10 C11 H11 121.0
N3 C12 C11 120.6(5)
N3 C12 C13 110.6(5)
C11 C12 C13 128.8(5)
N4 C13 N5 126.9(6)
N4 C13 C12 113.6(5)
N5 C13 C12 119.4(5)
C19 C14 C15 119.7(7)
C19 C14 N5 121.9(6)
C15 C14 N5 118.4(7)
C16 C15 C14 118.8(9)
C16 C15 H15 120.6
C14 C15 H15 120.6
C17 C16 C15 122.0(8)
C17 C16 H16 119.0
C15 C16 H16 119.0
C16 C17 C18 118.8(8)
C16 C17 H17 120.6
C18 C17 H17 120.6
C19 C18 C17 120.5(9)
C19 C18 H18 119.8
C17 C18 H18 119.8
C14 C19 C18 120.3(7)
C14 C19 S2 121.1(5)
C18 C19 S2 118.6(6)
N6 C20 N7 124.8(5)
N6 C20 C27 114.3(5)
N7 C20 C27 120.8(5)
C26 C21 C22 120.2(6)
C26 C21 N7 120.5(5)
C22 C21 N7 119.2(6)
C23 C22 C21 118.7(7)
C23 C22 H22 120.6
C21 C22 H22 120.6
C24 C23 C22 120.9(7)
C24 C23 H23 119.5
C22 C23 H23 119.5
C23 C24 C25 120.7(6)
C23 C24 H24 119.7
C25 C24 H24 119.7
C24 C25 C26 119.2(7)
C24 C25 H25 120.4
C26 C25 H25 120.4
C21 C26 C25 120.3(6)
C21 C26 S3 120.4(4)
C25 C26 S3 119.3(5)
N8 C27 C28 120.7(5)
N8 C27 C20 110.5(5)
C28 C27 C20 128.7(5)
C29 C28 C27 118.0(5)
C29 C28 H28 121.0
C27 C28 H28 121.0
C28 C29 C30 121.1(6)
C28 C29 H29 119.5
C30 C29 H29 119.5
C31 C30 C29 117.9(6)
C31 C30 H30 121.0
C29 C30 H30 121.0
N8 C31 C30 120.8(5)
N8 C31 C32 110.8(5)
C30 C31 C32 128.3(5)
N9 C32 N10 124.5(5)
N9 C32 C31 114.4(5)
N10 C32 C31 121.1(5)
C34 C33 C38 120.5(5)
C34 C33 N10 119.2(5)
C38 C33 N10 120.3(5)
C33 C34 C35 119.3(6)
C33 C34 H34 120.3
C35 C34 H34 120.3
C36 C35 C34 119.8(6)
C36 C35 H35 120.1
C34 C35 H35 120.1
C35 C36 C37 120.3(6)
C35 C36 H36 119.9
C37 C36 H36 119.9
C38 C37 C36 119.1(6)
C38 C37 H37 120.4
C36 C37 H37 120.4
C37 C38 C33 120.9(5)
C37 C38 S4 118.4(5)
C33 C38 S4 120.7(4)
N1S C1SA C2SA 176(4)
C1SA C2SA H2S1 109.5
C1SA C2SA H2S2 109.5
H2S1 C2SA H2S2 109.5
C1SA C2SA H2S3 109.5
H2S1 C2SA H2S3 109.5
H2S2 C2SA H2S3 109.5
N1S C1SB C2SB 176(4)
C1SB C2SB H2S4 109.5
C1SB C2SB H2S5 109.5
H2S4 C2SB H2S5 109.5
C1SB C2SB H2S6 109.5
H2S4 C2SB H2S6 109.5
H2S5 C2SB H2S6 109.5
N2S C3S C4S 156(3)
C3S C4S H4S1 109.5
C3S C4S H4S2 109.5
H4S1 C4S H4S2 109.5
C3S C4S H4S3 109.5
H4S1 C4S H4S3 109.5
H4S2 C4S H4S3 109.5
F4A B1A F3A 109.6(13)
F4A B1A F1A 110.0(13)
F3A B1A F1A 111.3(13)
F4A B1A F2A 112.9(13)
F3A B1A F2A 107.7(13)
F1A B1A F2A 105.2(12)
F3B B1B F1B 111.2(12)
F3B B1B F4B 113.4(12)
F1B B1B F4B 108.9(12)
F3B B1B F2B 108.0(11)
F1B B1B F2B 106.7(11)
F4B B1B F2B 108.4(11)
F5A B2A F8A 107.9(13)
F5A B2A F6A 111.0(14)
F8A B2A F6A 109.2(14)
F5A B2A F7A 108.0(13)
F8A B2A F7A 110.5(14)
F6A B2A F7A 110.2(14)
F8B B2B F5B 111.1(14)
F8B B2B F6B 108.9(14)
F5B B2B F6B 106.9(13)
F8B B2B F7B 109.6(14)
F5B B2B F7B 111.6(14)
F6B B2B F7B 108.7(14)
F5C B2C F8C 108.1(11)
F5C B2C F6C 108.0(11)
F8C B2C F6C 109.1(11)
F5C B2C F7C 110.2(11)
F8C B2C F7C 111.7(12)
F6C B2C F7C 109.6(11)

loop_
_geom_bond_atom_site_label_1
_geom_bond_atom_site_label_2
_geom_bond_distance
Fe1 N8 1.881(4)
Fe1 N3 1.881(4)
Fe1 N1 1.962(5)
Fe1 N4 1.967(5)
Fe1 N6 1.970(4)
Fe1 N9 1.976(4)
S1 N1 1.707(5)
S1 C7 1.775(7)
S2 N4 1.709(5)
S2 C19 1.770(7)
S3 N6 1.714(5)
S3 C26 1.763(6)
S4 N9 1.704(4)
S4 C38 1.762(6)
N1 C1 1.308(8)
N2 C1 1.353(8)
N2 C2 1.410(9)
N2 H2A 0.8800
N3 C8 1.321(7)
N3 C12 1.365(7)
N4 C13 1.293(7)
N5 C13 1.355(8)
N5 C14 1.418(9)
N5 H5A 0.8800
N6 C20 1.298(7)
N7 C20 1.362(7)
N7 C21 1.416(7)
N7 H7A 0.8800
N8 C27 1.338(7)
N8 C31 1.348(7)
N9 C32 1.306(7)
N10 C32 1.360(7)
N10 C33 1.413(7)
N10 H10A 0.8800
C1 C8 1.476(8)
C2 C7 1.372(11)
C2 C3 1.381(10)
C3 C4 1.369(13)
C3 H3 0.9500
C4 C5 1.384(15)
C4 H4 0.9500
C5 C6 1.376(12)
C5 H5 0.9500
C6 C7 1.396(9)
C6 H6 0.9500
C8 C9 1.390(8)
C9 C10 1.373(10)
C9 H9 0.9500
C10 C11 1.392(10)
C10 H10 0.9500
C11 C12 1.383(8)
C11 H11 0.9500
C12 C13 1.481(8)
C14 C19 1.376(11)
C14 C15 1.393(10)
C15 C16 1.377(13)
C15 H15 0.9500
C16 C17 1.369(14)
C16 H16 0.9500
C17 C18 1.380(12)
C17 H17 0.9500
C18 C19 1.379(10)
C18 H18 0.9500
C20 C27 1.465(7)
C21 C26 1.376(9)
C21 C22 1.394(8)
C22 C23 1.385(10)
C22 H22 0.9500
C23 C24 1.370(11)
C23 H23 0.9500
C24 C25 1.372(10)
C24 H24 0.9500
C25 C26 1.397(8)
C25 H25 0.9500
C27 C28 1.387(8)
C28 C29 1.383(9)
C28 H28 0.9500
C29 C30 1.390(9)
C29 H29 0.9500
C30 C31 1.379(8)
C30 H30 0.9500
C31 C32 1.467(7)
C33 C34 1.378(8)
C33 C38 1.381(8)
C34 C35 1.397(10)
C34 H34 0.9500
C35 C36 1.385(11)
C35 H35 0.9500
C36 C37 1.397(9)
C36 H36 0.9500
C37 C38 1.373(8)
C37 H37 0.9500
N1S C1SB 1.154(9)
N1S C1SA 1.162(9)
C1SA C2SA 1.462(9)
C2SA H2S1 0.9800
C2SA H2S2 0.9800
C2SA H2S3 0.9800
C1SB C2SB 1.454(9)
C2SB H2S4 0.9800
C2SB H2S5 0.9800
C2SB H2S6 0.9800
N2S C3S 1.165(10)
C3S C4S 1.459(10)
C4S H4S1 0.9800
C4S H4S2 0.9800
C4S H4S3 0.9800
B1A F4A 1.362(10)
B1A F3A 1.364(10)
B1A F1A 1.368(10)
B1A F2A 1.378(10)
B1B F3B 1.359(10)
B1B F1B 1.362(9)
B1B F4B 1.369(10)
B1B F2B 1.382(10)
B2A F5A 1.367(10)
B2A F8A 1.368(10)
B2A F6A 1.378(10)
B2A F7A 1.380(10)
B2B F8B 1.363(10)
B2B F5B 1.366(10)
B2B F6B 1.375(10)
B2B F7B 1.378(10)
B2C F5C 1.360(10)
B2C F8C 1.362(10)
B2C F6C 1.387(10)
B2C F7C 1.388(10)
